data_4517141
loop_
_publ_author_name
'Zhang, Lei'
'Cole, Jacqueline M.'
'Waddell, Paul G.'
'Low, Kian S.'
'Liu, Xiaogang'

_publ_section_title
;
 Relating Electron Donor and Carboxylic Acid Anchoring Substitution
 Effects in Azo Dyes to Dye-Sensitized Solar Cell Performance
;
_journal_issue 11
_journal_name_full 'ACS Sustainable Chemistry &amp; Engineering'
_journal_page_first 1440
_journal_paper_doi 10.1021/sc400183t
_journal_volume 1
_journal_year 2013
_chemical_formula_moiety 'C17 H19 N3 O2'
_chemical_formula_sum 'C17 H19 N3 O2'
_chemical_formula_weight 297.35
_chemical_name_systematic
;
 '(E)-2-((4-(diethylamino)phenyl)diazenyl)benzoic acid'
;
_space_group_IT_number 14
_space_group_name_Hall '-P 2ybc'
_space_group_name_H-M_alt 'P 1 21/c 1'
_symmetry_cell_setting monoclinic
_symmetry_space_group_name_Hall '-P 2ybc'
_symmetry_space_group_name_H-M 'P 1 21/c 1'
_atom_sites_solution_hydrogens geom
_atom_sites_solution_primary direct
_atom_sites_solution_secondary difmap
_audit_creation_date 2013-04-22T13:04:46-00:00
_audit_creation_method 'WinGX routine CIF_UPDATE'
_cell_angle_alpha 90
_cell_angle_beta 92.743(4)
_cell_angle_gamma 90
_cell_formula_units_Z 4
_cell_length_a 10.529(4)
_cell_length_b 17.052(6)
_cell_length_c 8.348(3)
_cell_measurement_reflns_used 5827
_cell_measurement_temperature 120(2)
_cell_measurement_theta_max 33.2
_cell_measurement_theta_min 2.3
_cell_volume 1497.1(9)
_computing_cell_refinement 'CrystalClear-SM Expert 2.0 r4 (Rigaku, 2009)'
_computing_data_collection 'CrystalClear-SM Expert 2.0 r4 (Rigaku, 2009)'
_computing_data_reduction 'CrystalClear-SM Expert 2.0 r4 (Rigaku, 2009)'
_computing_molecular_graphics 'Ortep-3 for Windows (Farrugia, 1997)'
_computing_publication_material 'WinGX publication routines (Farrugia, 1999)'
_computing_structure_refinement 'SHELXL-97 (Sheldrick, 2008)'
_diffrn_ambient_temperature 120(2)
_diffrn_detector_area_resol_mean 28.5714
_diffrn_measured_fraction_theta_full 0.99
_diffrn_measured_fraction_theta_max 0.99
_diffrn_measurement_device_type 'Rigaku Saturn724+ (2x2 bin mode)'
_diffrn_measurement_method 'profile data from \w-scans'
_diffrn_radiation_monochromator graphite
_diffrn_radiation_type MoK\a
_diffrn_radiation_wavelength 0.71073
_diffrn_reflns_av_R_equivalents 0.0529
_diffrn_reflns_av_unetI/netI 0.0562
_diffrn_reflns_limit_h_max 13
_diffrn_reflns_limit_h_min -10
_diffrn_reflns_limit_k_max 20
_diffrn_reflns_limit_k_min -22
_diffrn_reflns_limit_l_max 10
_diffrn_reflns_limit_l_min -10
_diffrn_reflns_number 7209
_diffrn_reflns_theta_full 27.48
_diffrn_reflns_theta_max 27.48
_diffrn_reflns_theta_min 2.28
_exptl_absorpt_coefficient_mu 0.088
_exptl_absorpt_correction_T_max 0.985
_exptl_absorpt_correction_T_min 0.981
_exptl_absorpt_correction_type multi-scan
_exptl_absorpt_process_details Higashi,1995
_exptl_crystal_colour red
_exptl_crystal_density_diffrn 1.319
_exptl_crystal_density_method 'not measured'
_exptl_crystal_description prism
_exptl_crystal_F_000 632
_exptl_crystal_size_max 0.3
_exptl_crystal_size_mid 0.18
_exptl_crystal_size_min 0.17
_refine_diff_density_max 0.283
_refine_diff_density_min -0.231
_refine_diff_density_rms 0.048
_refine_ls_extinction_method none
_refine_ls_goodness_of_fit_ref 1.096
_refine_ls_hydrogen_treatment mixed
_refine_ls_matrix_type full
_refine_ls_number_parameters 205
_refine_ls_number_reflns 3397
_refine_ls_number_restraints 0
_refine_ls_restrained_S_all 1.096
_refine_ls_R_factor_all 0.0644
_refine_ls_R_factor_gt 0.0536
_refine_ls_shift/su_max 0.003
_refine_ls_shift/su_mean 0
_refine_ls_structure_factor_coef Fsqd
_refine_ls_weighting_details 'calc w=1/[\s^2^(Fo^2^)+(0.0512P)^2^+0.5024P] where P=(Fo^2^+2Fc^2^)/3'
_refine_ls_weighting_scheme calc
_refine_ls_wR_factor_ref 0.1345
_reflns_number_gt 2891
_reflns_number_total 3397
_reflns_threshold_expression >2\s(I)
_cod_data_source_file sc400183t_si_002.cif
_cod_data_source_block 2
_cod_depositor_comments
;
The following automatic conversions were performed:

data item '_exptl_absorpt_correction_type' value 'Multi-scan' was
changed to 'multi-scan' in accordance with the
/home/saulius/struct/COD-crude-data/automatic-downloads/DataCite-retrospective/ACS/depositions/lib/dictionaries/cif_core.dic
dictionary named 'cif_core.dic' version 2.4.2 last updated on
2011-04-26.

Automatic conversion script
Id: cif_fix_values 6909 2019-04-08 15:41:33Z antanas 
;
_cod_original_sg_symbol_H-M 'P 21/c'
_cod_database_code 4517141

loop_
_symmetry_equiv_pos_as_xyz
'x, y, z'
'-x, y+1/2, -z+1/2'
'-x, -y, -z'
'x, -y-1/2, z-1/2'

loop_
_atom_site_label
_atom_site_fract_x
_atom_site_fract_y
_atom_site_fract_z
_atom_site_U_iso_or_equiv
_atom_site_adp_type
_atom_site_calc_flag
_atom_site_refinement_flags
_atom_site_occupancy
_atom_site_type_symbol
C1 0.97706(15) 0.12026(9) 0.04232(18) 0.0235(3) Uani d . 1 C
C2 1.02984(16) 0.15811(10) -0.0868(2) 0.0270(4) Uani d . 1 C
H2 1.0954 0.194 -0.068 0.032 Uiso calc R 1 H
C3 0.98574(16) 0.14298(10) -0.2432(2) 0.0280(4) Uani d . 1 C
H3 1.0204 0.1693 -0.3283 0.034 Uiso calc R 1 H
C4 0.88972(16) 0.08833(10) -0.27178(19) 0.0277(4) Uani d . 1 C
H4 0.8628 0.0765 -0.3767 0.033 Uiso calc R 1 H
C5 0.83344(16) 0.05118(10) -0.14577(19) 0.0262(3) Uani d . 1 C
H5 0.7678 0.0155 -0.1661 0.031 Uiso calc R 1 H
C6 0.87571(15) 0.06756(9) 0.01233(18) 0.0231(3) Uani d . 1 C
C7 1.03395(15) 0.13899(9) 0.20752(19) 0.0252(3) Uani d . 1 C
C8 0.66047(15) -0.03537(9) 0.25103(18) 0.0225(3) Uani d . 1 C
C9 0.73282(16) -0.06448(9) 0.38445(19) 0.0254(3) Uani d . 1 C
H9 0.8199 -0.0552 0.3927 0.03 Uiso calc R 1 H
C10 0.67681(15) -0.10630(9) 0.50224(19) 0.0249(3) Uani d . 1 C
H10 0.7268 -0.1261 0.5877 0.03 Uiso calc R 1 H
C11 0.54339(15) -0.11980(9) 0.49585(18) 0.0223(3) Uani d . 1 C
C12 0.47127(15) -0.08922(9) 0.36197(18) 0.0235(3) Uani d . 1 C
H12 0.3836 -0.0962 0.3552 0.028 Uiso calc R 1 H
C13 0.52925(15) -0.04948(9) 0.24228(19) 0.0242(3) Uani d . 1 C
H13 0.4805 -0.0316 0.1539 0.029 Uiso calc R 1 H
C14 0.34927(16) -0.16361(10) 0.62505(19) 0.0267(4) Uani d . 1 C
H14A 0.3134 -0.1154 0.581 0.032 Uiso calc R 1 H
H14B 0.3305 -0.1656 0.7376 0.032 Uiso calc R 1 H
C15 0.56155(16) -0.20350(10) 0.73849(19) 0.0270(3) Uani d . 1 C
H15A 0.642 -0.2196 0.6971 0.032 Uiso calc R 1 H
H15B 0.5159 -0.2505 0.767 0.032 Uiso calc R 1 H
C16 0.28525(17) -0.23269(10) 0.5392(2) 0.0338(4) Uani d . 1 C
H16A 0.296 -0.2283 0.426 0.051 Uiso calc R 1 H
H16B 0.1962 -0.2327 0.5592 0.051 Uiso calc R 1 H
H16C 0.3231 -0.2807 0.5782 0.051 Uiso calc R 1 H
C17 0.58737(18) -0.15435(11) 0.8885(2) 0.0330(4) Uani d . 1 C
H17A 0.6371 -0.1093 0.8626 0.049 Uiso calc R 1 H
H17B 0.6331 -0.1852 0.9683 0.049 Uiso calc R 1 H
H17C 0.5082 -0.1375 0.9294 0.049 Uiso calc R 1 H
N1 0.82299(13) 0.03055(8) 0.14651(15) 0.0240(3) Uani d . 1 N
N2 0.70970(12) 0.00533(8) 0.12289(16) 0.0237(3) Uani d . 1 N
N3 0.48738(13) -0.16166(8) 0.61200(16) 0.0252(3) Uani d . 1 N
O1 0.98847(13) 0.10111(8) 0.33229(14) 0.0330(3) Uani d . 1 O
O2 1.11907(12) 0.18605(7) 0.22708(15) 0.0321(3) Uani d . 1 O
H1 0.927(3) 0.0668(16) 0.295(3) 0.063(8) Uiso d . 1 H

loop_
_atom_site_aniso_label
_atom_site_aniso_U_11
_atom_site_aniso_U_22
_atom_site_aniso_U_33
_atom_site_aniso_U_12
_atom_site_aniso_U_13
_atom_site_aniso_U_23
C1 0.0243(8) 0.0242(7) 0.0221(8) 0.0042(6) 0.0012(6) -0.0003(6)
C2 0.0244(8) 0.0276(8) 0.0292(8) 0.0015(6) 0.0026(6) 0.0016(7)
C3 0.0305(8) 0.0299(8) 0.0240(8) 0.0032(7) 0.0055(6) 0.0057(6)
C4 0.0304(8) 0.0339(9) 0.0189(7) 0.0033(7) 0.0012(6) 0.0013(6)
C5 0.0255(8) 0.0293(8) 0.0236(8) 0.0006(7) 0.0009(6) -0.0003(6)
C6 0.0240(7) 0.0235(7) 0.0219(7) 0.0045(6) 0.0023(6) 0.0017(6)
C7 0.0262(8) 0.0249(8) 0.0244(8) 0.0045(6) 0.0001(6) -0.0004(6)
C8 0.0277(8) 0.0206(7) 0.0194(7) 0.0012(6) 0.0032(6) 0.0000(6)
C9 0.0255(8) 0.0251(8) 0.0257(8) 0.0002(6) 0.0019(6) -0.0006(6)
C10 0.0285(8) 0.0257(8) 0.0202(7) 0.0012(6) -0.0016(6) 0.0011(6)
C11 0.0298(8) 0.0185(7) 0.0189(7) -0.0007(6) 0.0029(6) -0.0022(6)
C12 0.0243(7) 0.0238(7) 0.0222(7) 0.0004(6) 0.0000(6) -0.0023(6)
C13 0.0281(8) 0.0241(7) 0.0201(7) 0.0017(6) -0.0005(6) -0.0002(6)
C14 0.0303(8) 0.0273(8) 0.0228(8) -0.0007(7) 0.0057(6) 0.0002(6)
C15 0.0337(9) 0.0254(8) 0.0218(8) -0.0018(7) 0.0004(6) 0.0047(6)
C16 0.0326(9) 0.0332(9) 0.0358(9) -0.0067(7) 0.0036(7) -0.0021(7)
C17 0.0410(10) 0.0357(9) 0.0221(8) -0.0040(8) 0.0000(7) 0.0003(7)
N1 0.0265(7) 0.0251(7) 0.0204(6) 0.0005(5) 0.0020(5) 0.0021(5)
N2 0.0262(7) 0.0231(6) 0.0220(6) 0.0013(5) 0.0029(5) 0.0004(5)
N3 0.0273(7) 0.0277(7) 0.0204(6) -0.0012(6) 0.0012(5) 0.0036(5)
O1 0.0388(7) 0.0387(7) 0.0213(6) -0.0059(6) -0.0014(5) 0.0003(5)
O2 0.0323(6) 0.0322(6) 0.0311(6) -0.0026(5) -0.0050(5) -0.0014(5)

loop_
_atom_type_symbol
_atom_type_description
_atom_type_scat_dispersion_real
_atom_type_scat_dispersion_imag
_atom_type_scat_source
C C 0.0033 0.0016 'International Tables Vol C Tables 4.2.6.8 and 6.1.1.4'
H H 0 0 'International Tables Vol C Tables 4.2.6.8 and 6.1.1.4'
N N 0.0061 0.0033 'International Tables Vol C Tables 4.2.6.8 and 6.1.1.4'
O O 0.0106 0.006 'International Tables Vol C Tables 4.2.6.8 and 6.1.1.4'

loop_
_geom_angle_atom_site_label_1
_geom_angle_atom_site_label_2
_geom_angle_atom_site_label_3
_geom_angle
C2 C1 C6 118.97(15)
C2 C1 C7 116.90(15)
C6 C1 C7 124.12(14)
C3 C2 C1 120.87(16)
C3 C2 H2 119.6
C1 C2 H2 119.6
C4 C3 C2 119.66(15)
C4 C3 H3 120.2
C2 C3 H3 120.2
C5 C4 C3 120.75(15)
C5 C4 H4 119.6
C3 C4 H4 119.6
C4 C5 C6 119.75(15)
C4 C5 H5 120.1
C6 C5 H5 120.1
C5 C6 C1 119.91(14)
C5 C6 N1 122.38(15)
C1 C6 N1 117.67(14)
O2 C7 O1 120.51(15)
O2 C7 C1 121.52(15)
O1 C7 C1 117.96(14)
N2 C8 C13 116.56(14)
N2 C8 C9 125.05(14)
C13 C8 C9 118.37(14)
C10 C9 C8 121.02(15)
C10 C9 H9 119.5
C8 C9 H9 119.5
C9 C10 C11 121.03(15)
C9 C10 H10 119.5
C11 C10 H10 119.5
N3 C11 C12 121.32(15)
N3 C11 C10 121.28(14)
C12 C11 C10 117.40(14)
C13 C12 C11 120.92(15)
C13 C12 H12 119.5
C11 C12 H12 119.5
C12 C13 C8 121.21(15)
C12 C13 H13 119.4
C8 C13 H13 119.4
N3 C14 C16 113.72(14)
N3 C14 H14A 108.8
C16 C14 H14A 108.8
N3 C14 H14B 108.8
C16 C14 H14B 108.8
H14A C14 H14B 107.7
N3 C15 C17 113.11(14)
N3 C15 H15A 109
C17 C15 H15A 109
N3 C15 H15B 109
C17 C15 H15B 109
H15A C15 H15B 107.8
C14 C16 H16A 109.5
C14 C16 H16B 109.5
H16A C16 H16B 109.5
C14 C16 H16C 109.5
H16A C16 H16C 109.5
H16B C16 H16C 109.5
C15 C17 H17A 109.5
C15 C17 H17B 109.5
H17A C17 H17B 109.5
C15 C17 H17C 109.5
H17A C17 H17C 109.5
H17B C17 H17C 109.5
N2 N1 C6 115.20(13)
N1 N2 C8 115.37(13)
C11 N3 C14 122.06(14)
C11 N3 C15 122.26(14)
C14 N3 C15 115.57(13)
C7 O1 H1O 108.3(16)

loop_
_geom_bond_atom_site_label_1
_geom_bond_atom_site_label_2
_geom_bond_distance
C1 C2 1.395(2)
C1 C6 1.408(2)
C1 C7 1.511(2)
C2 C3 1.388(2)
C2 H2 0.93
C3 C4 1.387(2)
C3 H3 0.93
C4 C5 1.385(2)
C4 H4 0.93
C5 C6 1.401(2)
C5 H5 0.93
C6 N1 1.4215(19)
C7 O2 1.208(2)
C7 O1 1.334(2)
C8 N2 1.396(2)
C8 C13 1.401(2)
C8 C9 1.409(2)
C9 C10 1.371(2)
C9 H9 0.93
C10 C11 1.422(2)
C10 H10 0.93
C11 N3 1.361(2)
C11 C12 1.420(2)
C12 C13 1.374(2)
C12 H12 0.93
C13 H13 0.93
C14 N3 1.464(2)
C14 C16 1.520(2)
C14 H14A 0.97
C14 H14B 0.97
C15 N3 1.468(2)
C15 C17 1.521(2)
C15 H15A 0.97
C15 H15B 0.97
C16 H16A 0.96
C16 H16B 0.96
C16 H16C 0.96
C17 H17A 0.96
C17 H17B 0.96
C17 H17C 0.96
N1 N2 1.2744(19)
O1 H1O 0.92(3)

loop_
_geom_hbond_atom_site_label_D
_geom_hbond_atom_site_label_H
_geom_hbond_atom_site_label_A
_geom_hbond_distance_DH
_geom_hbond_distance_HA
_geom_hbond_distance_DA
_geom_hbond_angle_DHA
O1 H1O N1 0.92(3) 1.73(3) 2.5748(19) 153(2)

loop_
_geom_torsion_atom_site_label_1
_geom_torsion_atom_site_label_2
_geom_torsion_atom_site_label_3
_geom_torsion_atom_site_label_4
_geom_torsion
C6 C1 C2 C3 -1.5(2)
C7 C1 C2 C3 178.36(15)
C1 C2 C3 C4 -1.3(2)
C2 C3 C4 C5 2.9(2)
C3 C4 C5 C6 -1.4(2)
C4 C5 C6 C1 -1.5(2)
C4 C5 C6 N1 -179.11(14)
C2 C1 C6 C5 2.9(2)
C7 C1 C6 C5 -176.95(14)
C2 C1 C6 N1 -179.32(13)
C7 C1 C6 N1 0.8(2)
C2 C1 C7 O2 1.8(2)
C6 C1 C7 O2 -178.30(15)
C2 C1 C7 O1 -177.33(14)
C6 C1 C7 O1 2.6(2)
N2 C8 C9 C10 -177.66(14)
C13 C8 C9 C10 0.7(2)
C8 C9 C10 C11 -1.7(2)
C9 C10 C11 N3 179.62(14)
C9 C10 C11 C12 0.8(2)
N3 C11 C12 C13 -177.61(14)
C10 C11 C12 C13 1.2(2)
C11 C12 C13 C8 -2.3(2)
N2 C8 C13 C12 179.84(14)
C9 C8 C13 C12 1.4(2)
C5 C6 N1 N2 -24.7(2)
C1 C6 N1 N2 157.58(14)
C6 N1 N2 C8 176.15(12)
C13 C8 N2 N1 167.13(14)
C9 C8 N2 N1 -14.5(2)
C12 C11 N3 C14 -13.3(2)
C10 C11 N3 C14 167.97(14)
C12 C11 N3 C15 170.84(14)
C10 C11 N3 C15 -7.9(2)
C16 C14 N3 C11 94.03(18)
C16 C14 N3 C15 -89.82(17)
C17 C15 N3 C11 91.60(18)
C17 C15 N3 C14 -84.54(17)
